data_7206116
loop_
_publ_author_name
'U\<zarevi\'c, Krunoslav'
'Rub\<ci\'c, Mirta'
'Radi\'c, Maja'
'Pu\<skari\'c, Andreas'
'Cindri\'c, Marina'

_publ_section_title
;
 Mechanosensitive metal--ligand bonds in the design of new coordination
 compounds
;
_journal_issue 13
_journal_name_full CrystEngComm
_journal_page_first 4314
_journal_paper_doi 10.1039/c0ce00807a
_journal_volume 13
_journal_year 2011
_chemical_formula_moiety 'C36 H28 Mo2 N6 O10'
_chemical_formula_sum 'C36 H28 Mo2 N6 O10'
_chemical_formula_weight 896.52
_chemical_name_common
;
(4,4'-bipyridine)bis(cis-dioxo(N-3-methoxysalicylidene -2-
amino-3-hydroxypyridine))dimolybdenum(VI)
;
_chemical_name_systematic
;
(4,4'-bipyridine)bis(cis-dioxo(N-3-methoxysalicylidene
-2-amino-3-hydroxypyridine))dimolybdenum(VI)
;
_space_group_IT_number 2
_symmetry_cell_setting triclinic
_symmetry_space_group_name_Hall '-P 1'
_symmetry_space_group_name_H-M 'P -1'
_atom_sites_solution_hydrogens geom
_atom_sites_solution_primary direct
_atom_sites_solution_secondary difmap
_audit_creation_method SHELXL-97
_cell_angle_alpha 108.490(5)
_cell_angle_beta 94.104(4)
_cell_angle_gamma 113.811(5)
_cell_formula_units_Z 2
_cell_length_a 11.7871(6)
_cell_length_b 12.8269(7)
_cell_length_c 13.8071(6)
_cell_measurement_reflns_used 7697
_cell_measurement_temperature 295(2)
_cell_measurement_theta_max 32.5379
_cell_measurement_theta_min 4.0975
_cell_volume 1762.67(19)
_computing_cell_refinement
;
CrysAlis RED, Oxford Diffraction Ltd.,
Version 1.171.31.5 (release 28-08-2006 CrysAlis171 .NET)
(compiled Aug 28 2006,13:05:05)
;
_computing_data_collection
;
CrysAlis CCD, Oxford Diffraction Ltd.,
Version 1.171.31.5 (release 28-08-2006 CrysAlis171 .NET)
(compiled Aug 28 2006,13:05:05)
;
_computing_data_reduction
;
CrysAlis RED, Oxford Diffraction Ltd.,
Version 1.171.31.5 (release 28-08-2006 CrysAlis171 .NET)
(compiled Aug 28 2006,13:05:05)
;
_computing_structure_refinement 'SHELXL-97 (Sheldrick, 1997)'
_computing_structure_solution 'SHELXL-97 (Sheldrick, 1997)'
_diffrn_ambient_temperature 295(2)
_diffrn_detector_area_resol_mean 16.3426
_diffrn_measured_fraction_theta_full 0.996
_diffrn_measured_fraction_theta_max 0.996
_diffrn_measurement_device_type 'Xcalibur, Sapphire3'
_diffrn_measurement_method '\w scans'
_diffrn_radiation_monochromator graphite
_diffrn_radiation_source 'Enhance (Mo) X-ray Source'
_diffrn_radiation_type MoK\a
_diffrn_radiation_wavelength 0.71073
_diffrn_reflns_av_R_equivalents 0.0325
_diffrn_reflns_av_sigmaI/netI 0.0668
_diffrn_reflns_limit_h_max 13
_diffrn_reflns_limit_h_min -16
_diffrn_reflns_limit_k_max 17
_diffrn_reflns_limit_k_min -17
_diffrn_reflns_limit_l_max 18
_diffrn_reflns_limit_l_min -19
_diffrn_reflns_number 18949
_diffrn_reflns_theta_full 29.50
_diffrn_reflns_theta_max 29.50
_diffrn_reflns_theta_min 4.11
_exptl_absorpt_coefficient_mu 0.780
_exptl_absorpt_correction_T_max 1.00000
_exptl_absorpt_correction_T_min 0.82657
_exptl_absorpt_correction_type multi-scan
_exptl_absorpt_process_details
;
CrysAlisPro, Oxford Diffraction Ltd.,
Version 1.171.33.66 (release 28-04-2010 CrysAlis171 .NET)
(compiled Apr 28 2010,14:27:37)
Empirical absorption correction using spherical harmonics,
implemented in SCALE3 ABSPACK scaling algorithm.
;
_exptl_crystal_colour red
_exptl_crystal_density_diffrn 1.689
_exptl_crystal_density_method 'not measured'
_exptl_crystal_description prism
_exptl_crystal_F_000 900
_exptl_crystal_size_max 0.40
_exptl_crystal_size_mid 0.10
_exptl_crystal_size_min 0.10
_refine_diff_density_max 0.957
_refine_diff_density_min -0.538
_refine_diff_density_rms 0.113
_refine_ls_extinction_method none
_refine_ls_goodness_of_fit_ref 0.940
_refine_ls_hydrogen_treatment constr
_refine_ls_matrix_type full
_refine_ls_number_parameters 487
_refine_ls_number_reflns 9792
_refine_ls_number_restraints 0
_refine_ls_restrained_S_all 0.940
_refine_ls_R_factor_all 0.0719
_refine_ls_R_factor_gt 0.0396
_refine_ls_shift/su_max 0.001
_refine_ls_shift/su_mean 0.000
_refine_ls_structure_factor_coef Fsqd
_refine_ls_weighting_details 'calc w=1/[\s^2^(Fo^2^)+(0.0551P)^2^+0.0000P] where P=(Fo^2^+2Fc^2^)/3'
_refine_ls_weighting_scheme calc
_refine_ls_wR_factor_gt 0.0983
_refine_ls_wR_factor_ref 0.1045
_reflns_number_gt 6320
_reflns_number_total 9792
_reflns_threshold_expression >2sigma(I)
_cod_data_source_file c0ce00807a.txt
_cod_data_source_block I(Bp)
_cod_database_code 7206116

loop_
_symmetry_equiv_pos_as_xyz
'x, y, z'
'-x, -y, -z'

loop_
_atom_site_label
_atom_site_type_symbol
_atom_site_fract_x
_atom_site_fract_y
_atom_site_fract_z
_atom_site_U_iso_or_equiv
_atom_site_adp_type
_atom_site_occupancy
_atom_site_symmetry_multiplicity
_atom_site_calc_flag
_atom_site_refinement_flags
_atom_site_disorder_assembly
_atom_site_disorder_group
C112 C 0.6124(4) -0.2618(4) -0.0644(3) 0.0533(10) Uani 1 1 d . . .
H112 H 0.6147 -0.2362 -0.1204 0.064 Uiso 1 1 calc R . .
C110 C 0.6887(4) -0.3514(4) 0.0370(3) 0.0569(11) Uani 1 1 d . . .
H110 H 0.7417 -0.3860 0.0482 0.068 Uiso 1 1 calc R . .
C111 C 0.6915(4) -0.3122(4) -0.0458(3) 0.0640(12) Uani 1 1 d . . .
H111 H 0.7469 -0.3198 -0.0891 0.077 Uiso 1 1 calc R . .
Mo12 Mo 0.83728(3) 0.78137(3) 0.68925(2) 0.03267(8) Uani 1 1 d . . .
Mo11 Mo 0.28623(3) -0.28708(3) 0.14131(2) 0.03183(8) Uani 1 1 d . . .
C17 C 0.5288(3) -0.2488(3) 0.0006(2) 0.0378(8) Uani 1 1 d . . .
N4 N 0.6954(3) 0.5627(3) 0.5808(2) 0.0373(6) Uani 1 1 d . . .
O24 O 0.8147(2) 0.7946(2) 0.55348(16) 0.0364(5) Uani 1 1 d . . .
O23 O 0.8701(2) 0.6980(2) 0.77873(16) 0.0365(5) Uani 1 1 d . . .
O13 O 0.1695(2) -0.2164(2) 0.11894(17) 0.0382(5) Uani 1 1 d . . .
N3 N 0.4080(3) -0.0705(3) 0.2566(2) 0.0354(6) Uani 1 1 d . . .
O12 O 0.2488(2) -0.3066(2) 0.25280(17) 0.0427(6) Uani 1 1 d . . .
O15 O 0.5996(3) -0.3740(3) 0.1864(2) 0.0564(7) Uani 1 1 d . . .
O21 O 0.9597(2) 0.9236(2) 0.75618(18) 0.0475(6) Uani 1 1 d . . .
C22 C 0.9537(3) 0.6508(3) 0.7652(2) 0.0353(7) Uani 1 1 d . . .
O14 O 0.4566(2) -0.2733(2) 0.15545(17) 0.0396(6) Uani 1 1 d . . .
N12 N 0.3552(3) -0.1982(3) 0.02334(19) 0.0329(6) Uani 1 1 d . . .
O22 O 0.7058(2) 0.7850(2) 0.72762(18) 0.0472(6) Uani 1 1 d . . .
C33 C 0.5178(3) 0.1793(3) 0.3870(3) 0.0354(7) Uani 1 1 d . . .
C12 C 0.1804(3) -0.1591(3) 0.0515(2) 0.0333(7) Uani 1 1 d . . .
N21 N 1.0939(3) 0.6086(3) 0.6570(2) 0.0515(8) Uani 1 1 d . . .
O25 O 0.7692(3) 0.9014(3) 0.43423(19) 0.0509(7) Uani 1 1 d . . .
C31 C 0.5098(3) 0.0133(3) 0.2414(3) 0.0389(8) Uani 1 1 d . . .
H31 H 0.5440 -0.0133 0.1854 0.047 Uiso 1 1 calc R . .
O11 O 0.2087(3) -0.4282(2) 0.04364(19) 0.0482(6) Uani 1 1 d . . .
C18 C 0.5286(3) -0.2877(3) 0.0857(2) 0.0350(7) Uani 1 1 d . . .
C43 C 0.5743(3) 0.3105(3) 0.4544(3) 0.0375(7) Uani 1 1 d . . .
N22 N 0.9706(3) 0.7058(3) 0.6181(2) 0.0354(6) Uani 1 1 d . . .
C29 C 0.8576(3) 0.8610(3) 0.4135(2) 0.0384(8) Uani 1 1 d . . .
C26 C 1.0111(3) 0.7092(3) 0.5341(3) 0.0409(8) Uani 1 1 d . . .
H26 H 1.0667 0.6752 0.5160 0.049 Uiso 1 1 calc R . .
N11 N 0.2971(3) -0.0942(3) -0.0728(2) 0.0450(7) Uani 1 1 d . . .
C28 C 0.8846(3) 0.8067(3) 0.4813(2) 0.0335(7) Uani 1 1 d . . .
C11 C 0.2774(3) -0.1466(3) -0.0023(2) 0.0333(7) Uani 1 1 d . . .
C16 C 0.4456(3) -0.1997(3) -0.0226(2) 0.0365(7) Uani 1 1 d . . .
H16 H 0.4578 -0.1668 -0.0743 0.044 Uiso 1 1 calc R . .
C45 C 0.6664(4) 0.5228(4) 0.4767(3) 0.0508(10) Uani 1 1 d . . .
H45 H 0.6866 0.5810 0.4460 0.061 Uiso 1 1 calc R . .
C35 C 0.3624(3) -0.0275(3) 0.3388(3) 0.0436(8) Uani 1 1 d . . .
H35 H 0.2917 -0.0838 0.3518 0.052 Uiso 1 1 calc R . .
C27 C 0.9764(3) 0.7615(3) 0.4674(3) 0.0402(8) Uani 1 1 d . . .
C23 C 0.9836(3) 0.5983(3) 0.8295(3) 0.0420(8) Uani 1 1 d . . .
H23 H 0.9467 0.5941 0.8863 0.050 Uiso 1 1 calc R . .
C15 C 0.2158(4) -0.0508(4) -0.0906(3) 0.0515(10) Uani 1 1 d . . .
H15 H 0.2252 -0.0149 -0.1404 0.062 Uiso 1 1 calc R . .
C21 C 1.0108(3) 0.6520(3) 0.6803(3) 0.0380(8) Uani 1 1 d . . .
C113 C 0.6669(4) -0.4396(4) 0.2017(3) 0.0646(12) Uani 1 1 d . . .
H11A H 0.6530 -0.4571 0.2637 0.097 Uiso 1 1 calc R . .
H11B H 0.7563 -0.3907 0.2097 0.097 Uiso 1 1 calc R . .
H11C H 0.6370 -0.5154 0.1421 0.097 Uiso 1 1 calc R . .
C34 C 0.4129(4) 0.0931(3) 0.4041(3) 0.0448(9) Uani 1 1 d . . .
H34 H 0.3772 0.1172 0.4598 0.054 Uiso 1 1 calc R . .
C211 C 1.0100(4) 0.8231(4) 0.3189(3) 0.0558(11) Uani 1 1 d . . .
H211 H 1.0512 0.8282 0.2644 0.067 Uiso 1 1 calc R . .
C13 C 0.0997(4) -0.1107(4) 0.0328(3) 0.0457(9) Uani 1 1 d . . .
H13 H 0.0346 -0.1150 0.0681 0.055 Uiso 1 1 calc R . .
C19 C 0.6084(3) -0.3398(3) 0.1028(3) 0.0422(8) Uani 1 1 d . . .
C44 C 0.6082(4) 0.4009(4) 0.4123(3) 0.0514(10) Uani 1 1 d . . .
H44 H 0.5913 0.3784 0.3398 0.062 Uiso 1 1 calc R . .
C41 C 0.6552(4) 0.4761(4) 0.6211(3) 0.0501(9) Uani 1 1 d . . .
H41 H 0.6680 0.5016 0.6937 0.060 Uiso 1 1 calc R . .
C24 C 1.0701(4) 0.5521(4) 0.8072(3) 0.0520(10) Uani 1 1 d . . .
H24 H 1.0927 0.5163 0.8492 0.062 Uiso 1 1 calc R . .
C212 C 1.0371(4) 0.7703(4) 0.3840(3) 0.0495(9) Uani 1 1 d . . .
H212 H 1.0964 0.7398 0.3728 0.059 Uiso 1 1 calc R . .
C32 C 0.5669(3) 0.1361(3) 0.3029(3) 0.0433(8) Uani 1 1 d . . .
H32 H 0.6380 0.1903 0.2887 0.052 Uiso 1 1 calc R . .
C210 C 0.9217(4) 0.8687(4) 0.3343(3) 0.0488(9) Uani 1 1 d . . .
H210 H 0.9051 0.9052 0.2902 0.059 Uiso 1 1 calc R . .
C42 C 0.5965(4) 0.3526(4) 0.5631(3) 0.0545(10) Uani 1 1 d . . .
H42 H 0.5714 0.2968 0.5962 0.065 Uiso 1 1 calc R . .
C25 C 1.1226(4) 0.5594(4) 0.7221(3) 0.0563(11) Uani 1 1 d . . .
H25 H 1.1814 0.5285 0.7089 0.068 Uiso 1 1 calc R . .
C14 C 0.1183(4) -0.0559(4) -0.0396(3) 0.0515(10) Uani 1 1 d . . .
H14 H 0.0654 -0.0225 -0.0540 0.062 Uiso 1 1 calc R . .
C213 C 0.7310(4) 0.9490(4) 0.3651(3) 0.0623(12) Uani 1 1 d . . .
H21A H 0.6678 0.9738 0.3887 0.093 Uiso 1 1 calc R . .
H21B H 0.6958 0.8866 0.2956 0.093 Uiso 1 1 calc R . .
H21C H 0.8035 1.0189 0.3644 0.093 Uiso 1 1 calc R . .

loop_
_atom_site_aniso_label
_atom_site_aniso_U_11
_atom_site_aniso_U_22
_atom_site_aniso_U_33
_atom_site_aniso_U_23
_atom_site_aniso_U_13
_atom_site_aniso_U_12
C112 0.055(3) 0.068(3) 0.047(2) 0.024(2) 0.0296(19) 0.033(2)
C110 0.057(3) 0.069(3) 0.065(3) 0.025(2) 0.022(2) 0.045(2)
C111 0.061(3) 0.082(3) 0.068(3) 0.026(3) 0.036(2) 0.049(3)
Mo12 0.04107(18) 0.03557(17) 0.03093(15) 0.01798(13) 0.01527(12) 0.02099(14)
Mo11 0.03674(17) 0.03486(17) 0.03346(15) 0.01847(13) 0.01434(12) 0.01988(13)
C17 0.038(2) 0.047(2) 0.0336(17) 0.0148(16) 0.0186(15) 0.0234(17)
N4 0.0423(17) 0.0349(16) 0.0327(14) 0.0138(12) 0.0113(12) 0.0143(13)
O24 0.0447(14) 0.0432(14) 0.0345(12) 0.0224(11) 0.0207(10) 0.0245(12)
O23 0.0440(14) 0.0400(14) 0.0354(12) 0.0211(11) 0.0151(10) 0.0219(11)
O13 0.0407(14) 0.0454(15) 0.0426(13) 0.0245(11) 0.0168(11) 0.0254(12)
N3 0.0360(16) 0.0384(16) 0.0340(14) 0.0155(13) 0.0119(12) 0.0167(13)
O12 0.0522(16) 0.0460(15) 0.0415(13) 0.0251(12) 0.0229(11) 0.0245(12)
O15 0.0691(19) 0.072(2) 0.0560(16) 0.0338(15) 0.0168(14) 0.0505(17)
O21 0.0586(17) 0.0371(14) 0.0413(14) 0.0181(11) 0.0070(12) 0.0148(12)
C22 0.0374(19) 0.0287(17) 0.0368(17) 0.0134(14) 0.0053(14) 0.0119(15)
O14 0.0450(14) 0.0564(16) 0.0394(12) 0.0268(12) 0.0191(11) 0.0352(13)
N12 0.0358(16) 0.0359(16) 0.0323(14) 0.0167(12) 0.0119(12) 0.0176(13)
O22 0.0552(16) 0.0639(18) 0.0450(14) 0.0299(13) 0.0270(12) 0.0385(14)
C33 0.0355(19) 0.0348(19) 0.0376(17) 0.0161(15) 0.0087(14) 0.0157(15)
C12 0.0358(19) 0.0337(18) 0.0309(16) 0.0119(14) 0.0070(14) 0.0164(15)
N21 0.055(2) 0.064(2) 0.058(2) 0.0310(18) 0.0228(16) 0.0402(18)
O25 0.0672(19) 0.0666(19) 0.0468(14) 0.0377(14) 0.0236(13) 0.0423(16)
C31 0.038(2) 0.042(2) 0.0397(18) 0.0147(16) 0.0177(15) 0.0201(16)
O11 0.0583(17) 0.0374(15) 0.0460(14) 0.0133(12) 0.0118(12) 0.0206(13)
C18 0.0323(18) 0.0335(18) 0.0381(17) 0.0092(14) 0.0097(14) 0.0169(15)
C43 0.0366(19) 0.0363(19) 0.0398(18) 0.0174(16) 0.0094(15) 0.0141(15)
N22 0.0382(16) 0.0360(16) 0.0374(15) 0.0179(13) 0.0139(12) 0.0180(13)
C29 0.043(2) 0.0346(19) 0.0328(17) 0.0150(15) 0.0085(15) 0.0111(16)
C26 0.043(2) 0.040(2) 0.047(2) 0.0198(17) 0.0214(16) 0.0212(17)
N11 0.0526(19) 0.051(2) 0.0452(17) 0.0298(15) 0.0133(14) 0.0270(16)
C28 0.0384(19) 0.0307(17) 0.0273(15) 0.0129(13) 0.0126(13) 0.0095(14)
C11 0.0363(18) 0.0336(18) 0.0342(16) 0.0150(14) 0.0076(14) 0.0181(15)
C16 0.041(2) 0.040(2) 0.0331(17) 0.0164(15) 0.0132(15) 0.0203(16)
C45 0.066(3) 0.039(2) 0.0371(19) 0.0194(17) 0.0048(17) 0.0111(19)
C35 0.042(2) 0.042(2) 0.047(2) 0.0185(17) 0.0208(17) 0.0154(17)
C27 0.037(2) 0.046(2) 0.0356(18) 0.0177(16) 0.0159(15) 0.0148(17)
C23 0.049(2) 0.036(2) 0.0406(19) 0.0196(16) 0.0078(16) 0.0160(17)
C15 0.062(3) 0.056(3) 0.052(2) 0.032(2) 0.0113(19) 0.032(2)
C21 0.038(2) 0.038(2) 0.0424(18) 0.0193(16) 0.0109(15) 0.0177(16)
C113 0.078(3) 0.052(3) 0.073(3) 0.024(2) 0.003(2) 0.040(2)
C34 0.051(2) 0.040(2) 0.043(2) 0.0138(17) 0.0235(17) 0.0194(18)
C211 0.048(2) 0.078(3) 0.046(2) 0.034(2) 0.0251(18) 0.023(2)
C13 0.048(2) 0.053(2) 0.047(2) 0.0175(18) 0.0142(17) 0.033(2)
C19 0.044(2) 0.043(2) 0.046(2) 0.0152(17) 0.0079(16) 0.0261(18)
C44 0.070(3) 0.041(2) 0.0298(18) 0.0151(16) 0.0076(17) 0.0115(19)
C41 0.065(3) 0.040(2) 0.0350(19) 0.0163(17) 0.0120(17) 0.0125(19)
C24 0.062(3) 0.047(2) 0.057(2) 0.026(2) 0.006(2) 0.031(2)
C212 0.043(2) 0.063(3) 0.044(2) 0.0229(19) 0.0244(17) 0.022(2)
C32 0.036(2) 0.045(2) 0.048(2) 0.0209(18) 0.0154(16) 0.0147(17)
C210 0.054(2) 0.050(2) 0.0387(19) 0.0272(18) 0.0140(17) 0.0121(19)
C42 0.075(3) 0.037(2) 0.044(2) 0.0220(18) 0.0127(19) 0.013(2)
C25 0.061(3) 0.060(3) 0.067(3) 0.028(2) 0.016(2) 0.042(2)
C14 0.066(3) 0.055(3) 0.052(2) 0.0230(19) 0.0074(19) 0.042(2)
C213 0.081(3) 0.067(3) 0.059(3) 0.038(2) 0.013(2) 0.041(3)

loop_
_atom_type_symbol
_atom_type_description
_atom_type_scat_dispersion_real
_atom_type_scat_dispersion_imag
_atom_type_scat_source
C C 0.0033 0.0016 'International Tables Vol C Tables 4.2.6.8 and 6.1.1.4'
H H 0.0000 0.0000 'International Tables Vol C Tables 4.2.6.8 and 6.1.1.4'
O O 0.0106 0.0060 'International Tables Vol C Tables 4.2.6.8 and 6.1.1.4'
N N 0.0061 0.0033 'International Tables Vol C Tables 4.2.6.8 and 6.1.1.4'
Mo Mo -1.6832 0.6857 'International Tables Vol C Tables 4.2.6.8 and 6.1.1.4'

loop_
_geom_angle_atom_site_label_1
_geom_angle_atom_site_label_2
_geom_angle_atom_site_label_3
_geom_angle
_geom_angle_site_symmetry_1
_geom_angle_site_symmetry_3
_geom_angle_publ_flag
C111 C112 C17 120.6(4) . . ?
C111 C112 H112 119.7 . . ?
C17 C112 H112 119.7 . . ?
C19 C110 C111 120.8(3) . . ?
C19 C110 H110 119.6 . . ?
C111 C110 H110 119.6 . . ?
C112 C111 C110 120.4(3) . . ?
C112 C111 H111 119.8 . . ?
C110 C111 H111 119.8 . . ?
O22 Mo12 O21 106.65(13) . . ?
O22 Mo12 O24 101.62(10) . . ?
O21 Mo12 O24 98.09(11) . . ?
O22 Mo12 O23 96.68(10) . . ?
O21 Mo12 O23 97.99(10) . . ?
O24 Mo12 O23 150.98(9) . . ?
O22 Mo12 N22 160.29(12) . . ?
O21 Mo12 N22 92.24(11) . . ?
O24 Mo12 N22 80.73(9) . . ?
O23 Mo12 N22 74.66(9) . . ?
O22 Mo12 N4 85.40(12) . . ?
O21 Mo12 N4 167.79(11) . . ?
O24 Mo12 N4 80.99(9) . . ?
O23 Mo12 N4 78.22(9) . . ?
N22 Mo12 N4 75.57(10) . . ?
O11 Mo11 O12 106.16(12) . . ?
O11 Mo11 O14 98.65(11) . . ?
O12 Mo11 O14 102.01(10) . . ?
O11 Mo11 O13 99.95(11) . . ?
O12 Mo11 O13 96.78(10) . . ?
O14 Mo11 O13 148.64(10) . . ?
O11 Mo11 N12 91.04(11) . . ?
O12 Mo11 N12 162.06(11) . . ?
O14 Mo11 N12 79.86(9) . . ?
O13 Mo11 N12 74.78(9) . . ?
O11 Mo11 N3 169.64(10) . . ?
O12 Mo11 N3 84.13(10) . . ?
O14 Mo11 N3 79.99(10) . . ?
O13 Mo11 N3 77.20(9) . . ?
N12 Mo11 N3 78.60(9) . . ?
C112 C17 C18 118.2(3) . . ?
C112 C17 C16 119.2(3) . . ?
C18 C17 C16 122.6(3) . . ?
C45 N4 C41 115.9(3) . . ?
C45 N4 Mo12 121.2(2) . . ?
C41 N4 Mo12 122.6(2) . . ?
C28 O24 Mo12 135.8(2) . . ?
C22 O23 Mo12 121.95(18) . . ?
C12 O13 Mo11 121.49(19) . . ?
C31 N3 C35 115.8(3) . . ?
C31 N3 Mo11 126.4(2) . . ?
C35 N3 Mo11 117.5(2) . . ?
C19 O15 C113 118.2(3) . . ?
O23 C22 C23 123.3(3) . . ?
O23 C22 C21 118.7(3) . . ?
C23 C22 C21 118.0(3) . . ?
C18 O14 Mo11 132.7(2) . . ?
C16 N12 C11 121.3(3) . . ?
C16 N12 Mo11 127.2(2) . . ?
C11 N12 Mo11 111.31(19) . . ?
C34 C33 C32 117.0(3) . . ?
C34 C33 C43 121.3(3) . . ?
C32 C33 C43 121.6(3) . . ?
O13 C12 C13 123.0(3) . . ?
O13 C12 C11 119.3(3) . . ?
C13 C12 C11 117.7(3) . . ?
C21 N21 C25 115.3(3) . . ?
C29 O25 C213 118.2(3) . . ?
N3 C31 C32 124.0(3) . . ?
N3 C31 H31 118.0 . . ?
C32 C31 H31 118.0 . . ?
O14 C18 C19 117.0(3) . . ?
O14 C18 C17 122.6(3) . . ?
C19 C18 C17 120.4(3) . . ?
C42 C43 C44 115.7(3) . . ?
C42 C43 C33 123.0(3) . . ?
C44 C43 C33 121.4(3) . . ?
C26 N22 C21 120.4(3) . . ?
C26 N22 Mo12 128.2(2) . . ?
C21 N22 Mo12 111.3(2) . . ?
O25 C29 C210 125.8(3) . . ?
O25 C29 C28 115.1(3) . . ?
C210 C29 C28 119.0(3) . . ?
N22 C26 C27 124.3(3) . . ?
N22 C26 H26 117.8 . . ?
C27 C26 H26 117.8 . . ?
C11 N11 C15 115.4(3) . . ?
O24 C28 C27 122.8(3) . . ?
O24 C28 C29 117.0(3) . . ?
C27 C28 C29 120.1(3) . . ?
N11 C11 C12 125.4(3) . . ?
N11 C11 N12 121.6(3) . . ?
C12 C11 N12 113.1(3) . . ?
N12 C16 C17 124.1(3) . . ?
N12 C16 H16 117.9 . . ?
C17 C16 H16 117.9 . . ?
N4 C45 C44 123.7(3) . . ?
N4 C45 H45 118.2 . . ?
C44 C45 H45 118.2 . . ?
N3 C35 C34 124.2(3) . . ?
N3 C35 H35 117.9 . . ?
C34 C35 H35 117.9 . . ?
C212 C27 C28 118.2(3) . . ?
C212 C27 C26 118.6(3) . . ?
C28 C27 C26 123.3(3) . . ?
C22 C23 C24 118.0(3) . . ?
C22 C23 H23 121.0 . . ?
C24 C23 H23 121.0 . . ?
N11 C15 C14 123.7(3) . . ?
N11 C15 H15 118.1 . . ?
C14 C15 H15 118.1 . . ?
N21 C21 C22 125.3(3) . . ?
N21 C21 N22 121.7(3) . . ?
C22 C21 N22 113.0(3) . . ?
O15 C113 H11A 109.5 . . ?
O15 C113 H11B 109.5 . . ?
H11A C113 H11B 109.5 . . ?
O15 C113 H11C 109.5 . . ?
H11A C113 H11C 109.5 . . ?
H11B C113 H11C 109.5 . . ?
C35 C34 C33 119.4(3) . . ?
C35 C34 H34 120.3 . . ?
C33 C34 H34 120.3 . . ?
C212 C211 C210 120.2(3) . . ?
C212 C211 H211 119.9 . . ?
C210 C211 H211 119.9 . . ?
C14 C13 C12 118.0(3) . . ?
C14 C13 H13 121.0 . . ?
C12 C13 H13 121.0 . . ?
O15 C19 C110 125.3(3) . . ?
O15 C19 C18 115.1(3) . . ?
C110 C19 C18 119.6(3) . . ?
C45 C44 C43 120.3(3) . . ?
C45 C44 H44 119.8 . . ?
C43 C44 H44 119.8 . . ?
N4 C41 C42 124.4(3) . . ?
N4 C41 H41 117.8 . . ?
C42 C41 H41 117.8 . . ?
C25 C24 C23 119.5(3) . . ?
C25 C24 H24 120.3 . . ?
C23 C24 H24 120.3 . . ?
C211 C212 C27 121.1(4) . . ?
C211 C212 H212 119.4 . . ?
C27 C212 H212 119.4 . . ?
C31 C32 C33 119.5(3) . . ?
C31 C32 H32 120.2 . . ?
C33 C32 H32 120.2 . . ?
C29 C210 C211 121.3(3) . . ?
C29 C210 H210 119.3 . . ?
C211 C210 H210 119.3 . . ?
C41 C42 C43 119.8(3) . . ?
C41 C42 H42 120.1 . . ?
C43 C42 H42 120.1 . . ?
N21 C25 C24 123.9(3) . . ?
N21 C25 H25 118.1 . . ?
C24 C25 H25 118.1 . . ?
C13 C14 C15 119.8(3) . . ?
C13 C14 H14 120.1 . . ?
C15 C14 H14 120.1 . . ?
O25 C213 H21A 109.5 . . ?
O25 C213 H21B 109.5 . . ?
H21A C213 H21B 109.5 . . ?
O25 C213 H21C 109.5 . . ?
H21A C213 H21C 109.5 . . ?
H21B C213 H21C 109.5 . . ?

loop_
_geom_bond_atom_site_label_1
_geom_bond_atom_site_label_2
_geom_bond_distance
_geom_bond_site_symmetry_2
_geom_bond_publ_flag
C112 C111 1.382(5) . ?
C112 C17 1.403(4) . ?
C112 H112 0.9300 . ?
C110 C19 1.377(5) . ?
C110 C111 1.384(6) . ?
C110 H110 0.9300 . ?
C111 H111 0.9300 . ?
Mo12 O22 1.687(2) . ?
Mo12 O21 1.696(3) . ?
Mo12 O24 1.944(2) . ?
Mo12 O23 1.981(2) . ?
Mo12 N22 2.285(3) . ?
Mo12 N4 2.469(3) . ?
Mo11 O11 1.694(2) . ?
Mo11 O12 1.697(2) . ?
Mo11 O14 1.933(2) . ?
Mo11 O13 1.983(2) . ?
Mo11 N12 2.287(2) . ?
Mo11 N3 2.442(3) . ?
C17 C18 1.415(4) . ?
C17 C16 1.429(4) . ?
N4 C45 1.328(4) . ?
N4 C41 1.332(4) . ?
O24 C28 1.345(3) . ?
O23 C22 1.344(4) . ?
O13 C12 1.341(3) . ?
N3 C31 1.333(4) . ?
N3 C35 1.346(4) . ?
O15 C19 1.355(4) . ?
O15 C113 1.418(4) . ?
C22 C23 1.376(4) . ?
C22 C21 1.394(4) . ?
O14 C18 1.346(4) . ?
N12 C16 1.282(4) . ?
N12 C11 1.414(4) . ?
C33 C34 1.382(5) . ?
C33 C32 1.392(4) . ?
C33 C43 1.468(5) . ?
C12 C13 1.379(4) . ?
C12 C11 1.391(4) . ?
N21 C21 1.322(4) . ?
N21 C25 1.344(5) . ?
O25 C29 1.350(4) . ?
O25 C213 1.420(4) . ?
C31 C32 1.366(5) . ?
C31 H31 0.9300 . ?
C18 C19 1.401(4) . ?
C43 C42 1.388(5) . ?
C43 C44 1.390(5) . ?
N22 C26 1.293(4) . ?
N22 C21 1.420(4) . ?
C29 C210 1.380(4) . ?
C29 C28 1.417(4) . ?
C26 C27 1.424(5) . ?
C26 H26 0.9300 . ?
N11 C11 1.331(4) . ?
N11 C15 1.333(4) . ?
C28 C27 1.416(5) . ?
C16 H16 0.9300 . ?
C45 C44 1.368(5) . ?
C45 H45 0.9300 . ?
C35 C34 1.363(5) . ?
C35 H35 0.9300 . ?
C27 C212 1.409(4) . ?
C23 C24 1.378(5) . ?
C23 H23 0.9300 . ?
C15 C14 1.380(5) . ?
C15 H15 0.9300 . ?
C113 H11A 0.9600 . ?
C113 H11B 0.9600 . ?
C113 H11C 0.9600 . ?
C34 H34 0.9300 . ?
C211 C212 1.373(5) . ?
C211 C210 1.384(5) . ?
C211 H211 0.9300 . ?
C13 C14 1.376(5) . ?
C13 H13 0.9300 . ?
C44 H44 0.9300 . ?
C41 C42 1.364(5) . ?
C41 H41 0.9300 . ?
C24 C25 1.378(5) . ?
C24 H24 0.9300 . ?
C212 H212 0.9300 . ?
C32 H32 0.9300 . ?
C210 H210 0.9300 . ?
C42 H42 0.9300 . ?
C25 H25 0.9300 . ?
C14 H14 0.9300 . ?
C213 H21A 0.9600 . ?
C213 H21B 0.9600 . ?
C213 H21C 0.9600 . ?
